data_2018079
loop_
_publ_author_name
'Gerhardt, Valeska'
'Tutughamiarso, Maya'
'Bolte, Michael'

_publ_section_title
;
 Pseudopolymorphs of 2,6-diaminopyrimidin-4-one and
 2-amino-6-methylpyrimidin-4-one: one or two tautomers present in the
 same crystal
;
_journal_coeditor_code SK3407
_journal_issue 5
_journal_name_full 'Acta Crystallographica Section C'
_journal_page_first o179
_journal_page_last o187
_journal_paper_doi 10.1107/S0108270111013072
_journal_volume 67
_journal_year 2011
_chemical_formula_iupac 'C4 H6 N4 O'
_chemical_formula_moiety 'C4 H6 N4 O'
_chemical_formula_sum 'C4 H6 N4 O'
_chemical_formula_weight 126.13
_chemical_name_systematic
;
2,6-diaminopyrimidin-4-one
;
_space_group_IT_number 14
_symmetry_cell_setting monoclinic
_symmetry_space_group_name_Hall '-P 2ybc'
_symmetry_space_group_name_H-M 'P 1 21/c 1'
_atom_sites_solution_hydrogens geom
_atom_sites_solution_primary direct
_atom_sites_solution_secondary difmap
_audit_creation_method SHELXL97
_cell_angle_alpha 90.00
_cell_angle_beta 114.453(8)
_cell_angle_gamma 90.00
_cell_formula_units_Z 4
_cell_length_a 7.7150(9)
_cell_length_b 9.7229(7)
_cell_length_c 7.4514(8)
_cell_measurement_reflns_used 3967
_cell_measurement_temperature 173(2)
_cell_measurement_theta_max 25.9
_cell_measurement_theta_min 3.58
_cell_volume 508.81(9)
_computing_cell_refinement 'X-AREA (Stoe & Cie, 2001)'
_computing_data_collection 'X-AREA (Stoe & Cie, 2001)'
_computing_data_reduction 'X-AREA (Stoe & Cie, 2001)'
_computing_molecular_graphics
;
Mercury (Version 2.2; Macrae <i>et al.</i>, 2008) and XP (Sheldrick,
2008)
;
_computing_publication_material 'publCIF (Westrip, 2010)'
_computing_structure_refinement 'SHELXL97 (Sheldrick, 2008)'
_computing_structure_solution 'SHELXS97 (Sheldrick, 2008)'
_diffrn_ambient_temperature 173(2)
_diffrn_measured_fraction_theta_full 0.999
_diffrn_measured_fraction_theta_max 0.995
_diffrn_measurement_device_type 'Stoe IPDS II two-circle'
_diffrn_measurement_method \w
_diffrn_radiation_monochromator graphite
_diffrn_radiation_source 'fine-focus sealed tube'
_diffrn_radiation_type MoK\a
_diffrn_radiation_wavelength 0.71073
_diffrn_reflns_av_R_equivalents 0.1278
_diffrn_reflns_av_sigmaI/netI 0.0591
_diffrn_reflns_limit_h_max 9
_diffrn_reflns_limit_h_min -9
_diffrn_reflns_limit_k_max 10
_diffrn_reflns_limit_k_min -11
_diffrn_reflns_limit_l_max 9
_diffrn_reflns_limit_l_min -9
_diffrn_reflns_number 7117
_diffrn_reflns_theta_full 25.00
_diffrn_reflns_theta_max 25.61
_diffrn_reflns_theta_min 3.58
_diffrn_standards_number 0
_exptl_absorpt_coefficient_mu 0.126
_exptl_absorpt_correction_type none
_exptl_crystal_colour colourless
_exptl_crystal_density_diffrn 1.647
_exptl_crystal_density_method 'not measured'
_exptl_crystal_description plate
_exptl_crystal_F_000 264
_exptl_crystal_size_max 0.45
_exptl_crystal_size_mid 0.35
_exptl_crystal_size_min 0.30
_refine_diff_density_max 0.186
_refine_diff_density_min -0.287
_refine_ls_extinction_coef 0.050(9)
_refine_ls_extinction_expression Fc^*^=kFc[1+0.001xFc^2^\l^3^/sin(2\q)]^-1/4^
_refine_ls_extinction_method 'SHELXL97 (Sheldrick, 2008)'
_refine_ls_goodness_of_fit_ref 0.974
_refine_ls_hydrogen_treatment mixed
_refine_ls_matrix_type full
_refine_ls_number_parameters 103
_refine_ls_number_reflns 953
_refine_ls_number_restraints 0
_refine_ls_restrained_S_all 0.974
_refine_ls_R_factor_all 0.0482
_refine_ls_R_factor_gt 0.0379
_refine_ls_shift/su_max 0.000
_refine_ls_shift/su_mean 0.000
_refine_ls_structure_factor_coef Fsqd
_refine_ls_weighting_details 'calc w = 1/[\s^2^(Fo^2^)+(0.0533P)^2^] where P=(Fo^2^+2Fc^2^)/3'
_refine_ls_weighting_scheme calc
_refine_ls_wR_factor_gt 0.0883
_refine_ls_wR_factor_ref 0.0921
_reflns_number_gt 737
_reflns_number_total 953
_reflns_threshold_expression I>2\s(I)
_cod_data_source_file sk3407.cif
_cod_data_source_block I
_cod_original_sg_symbol_H-M 'P 21/c'
_cod_database_code 2018079
_cod_database_fobs_code 2018079

loop_
_symmetry_equiv_pos_as_xyz
'x, y, z'
'-x, y+1/2, -z+1/2'
'-x, -y, -z'
'x, -y-1/2, z-1/2'

loop_
_atom_site_type_symbol
_atom_site_label
_atom_site_fract_x
_atom_site_fract_y
_atom_site_fract_z
_atom_site_U_iso_or_equiv
_atom_site_adp_type
_atom_site_calc_flag
_atom_site_refinement_flags
_atom_site_occupancy
_atom_site_disorder_assembly
_atom_site_disorder_group
N N1 0.44747(17) 0.35695(12) 0.61684(17) 0.0152(3) Uani d . 1 . .
C C2 0.5269(2) 0.23804(14) 0.6958(2) 0.0142(3) Uani d . 1 . .
N N21 0.7024(2) 0.23796(14) 0.8406(2) 0.0185(3) Uani d . 1 . .
H H21A 0.747(3) 0.320(2) 0.897(3) 0.037(5) Uiso d . 1 . .
H H21B 0.761(3) 0.159(2) 0.890(3) 0.036(5) Uiso d . 1 . .
N N3 0.43741(18) 0.11555(13) 0.63261(17) 0.0154(3) Uani d . 1 . .
H H3 0.490(3) 0.036(2) 0.698(3) 0.035(5) Uiso d . 1 . .
C C4 0.2545(2) 0.10530(15) 0.4819(2) 0.0149(4) Uani d . 1 . .
O O41 0.18451(15) -0.01289(11) 0.43465(15) 0.0208(3) Uani d . 1 . .
C C5 0.1700(2) 0.23046(14) 0.3980(2) 0.0155(4) Uani d . 1 . .
H H5 0.0455 0.2321 0.2948 0.019 Uiso calc R 1 . .
C C6 0.2692(2) 0.35141(14) 0.4666(2) 0.0144(4) Uani d . 1 . .
N N61 0.1955(2) 0.47663(13) 0.38987(19) 0.0176(4) Uani d . 1 . .
H H61B 0.286(3) 0.535(2) 0.393(3) 0.029(5) Uiso d . 1 . .
H H61A 0.084(3) 0.4742(18) 0.286(3) 0.023(5) Uiso d . 1 . .

loop_
_atom_site_aniso_label
_atom_site_aniso_U_11
_atom_site_aniso_U_22
_atom_site_aniso_U_33
_atom_site_aniso_U_12
_atom_site_aniso_U_13
_atom_site_aniso_U_23
N1 0.0150(7) 0.0127(6) 0.0150(6) 0.0001(5) 0.0033(5) 0.0014(5)
C2 0.0147(7) 0.0141(7) 0.0141(7) -0.0020(5) 0.0065(6) -0.0010(5)
N21 0.0151(7) 0.0135(7) 0.0197(7) -0.0001(5) 0.0000(5) 0.0002(5)
N3 0.0154(7) 0.0106(6) 0.0168(7) 0.0005(5) 0.0034(5) 0.0018(5)
C4 0.0145(8) 0.0156(7) 0.0139(7) -0.0022(6) 0.0050(6) -0.0014(6)
O41 0.0194(6) 0.0128(6) 0.0225(6) -0.0018(4) 0.0010(4) -0.0013(4)
C5 0.0132(7) 0.0156(8) 0.0144(7) -0.0013(5) 0.0024(6) -0.0006(5)
C6 0.0158(7) 0.0152(7) 0.0135(7) 0.0016(6) 0.0073(6) 0.0008(6)
N61 0.0162(7) 0.0129(7) 0.0178(7) 0.0003(5) 0.0013(6) 0.0012(5)

loop_
_atom_type_symbol
_atom_type_description
_atom_type_scat_dispersion_real
_atom_type_scat_dispersion_imag
_atom_type_scat_source
C C 0.0033 0.0016 'International Tables Vol C Tables 4.2.6.8 and 6.1.1.4'
H H 0.0000 0.0000 'International Tables Vol C Tables 4.2.6.8 and 6.1.1.4'
N N 0.0061 0.0033 'International Tables Vol C Tables 4.2.6.8 and 6.1.1.4'
O O 0.0106 0.0060 'International Tables Vol C Tables 4.2.6.8 and 6.1.1.4'

loop_
_geom_angle_atom_site_label_1
_geom_angle_atom_site_label_2
_geom_angle_atom_site_label_3
_geom_angle_site_symmetry_1
_geom_angle_site_symmetry_3
_geom_angle
_geom_angle_publ_flag
C2 N1 C6 . . 116.85(12) ?
N1 C2 N21 . . 119.07(13) ?
N1 C2 N3 . . 122.34(14) ?
N21 C2 N3 . . 118.58(13) ?
C2 N21 H21A . . 116.1(13) ?
C2 N21 H21B . . 120.4(13) ?
H21A N21 H21B . . 122.6(19) ?
C2 N3 C4 . . 122.71(13) ?
C2 N3 H3 . . 120.4(12) ?
C4 N3 H3 . . 116.5(12) ?
O41 C4 N3 . . 117.70(13) ?
O41 C4 C5 . . 127.08(13) ?
N3 C4 C5 . . 115.22(13) ?
C6 C5 C4 . . 119.38(14) ?
C6 C5 H5 . . 120.3 ?
C4 C5 H5 . . 120.3 ?
N61 C6 N1 . . 114.26(13) ?
N61 C6 C5 . . 122.25(14) ?
N1 C6 C5 . . 123.49(13) ?
C6 N61 H61B . . 111.7(12) ?
C6 N61 H61A . . 115.3(12) ?
H61B N61 H61A . . 120.3(17) ?

loop_
_geom_bond_atom_site_label_1
_geom_bond_atom_site_label_2
_geom_bond_site_symmetry_2
_geom_bond_distance
_geom_bond_publ_flag
N1 C2 . 1.3266(18) ?
N1 C6 . 1.369(2) ?
C2 N21 . 1.337(2) ?
C2 N3 . 1.3592(18) ?
N21 H21A . 0.90(2) ?
N21 H21B . 0.89(2) ?
N3 C4 . 1.396(2) ?
N3 H3 . 0.92(2) ?
C4 O41 . 1.2565(18) ?
C4 C5 . 1.400(2) ?
C5 C6 . 1.381(2) ?
C5 H5 . 0.9500 ?
C6 N61 . 1.3651(18) ?
N61 H61B . 0.89(2) ?
N61 H61A . 0.89(2) ?

loop_
_geom_hbond_atom_site_label_D
_geom_hbond_atom_site_label_H
_geom_hbond_atom_site_label_A
_geom_hbond_site_symmetry_A
_geom_hbond_distance_DH
_geom_hbond_distance_HA
_geom_hbond_distance_DA
_geom_hbond_angle_DHA
N21 H21A O41 2_656 0.90(2) 1.98(2) 2.8678(17) 165.9(19)
N21 H21B N61 2_646 0.89(2) 2.34(2) 3.1304(19) 147.9(18)
N3 H3 N1 2_646 0.92(2) 2.15(2) 3.0370(17) 163.2(17)
N61 H61B N1 3_666 0.89(2) 2.34(2) 3.2131(18) 166.8(16)
N61 H61A O41 2 0.89(2) 2.05(2) 2.9296(18) 172.5(17)

loop_
_geom_torsion_atom_site_label_1
_geom_torsion_atom_site_label_2
_geom_torsion_atom_site_label_3
_geom_torsion_atom_site_label_4
_geom_torsion_site_symmetry_1
_geom_torsion_site_symmetry_2
_geom_torsion_site_symmetry_3
_geom_torsion_site_symmetry_4
_geom_torsion
_geom_torsion_publ_flag
C6 N1 C2 N21 . . . . 178.82(13) ?
C6 N1 C2 N3 . . . . -0.1(2) ?
N1 C2 N3 C4 . . . . -0.8(2) ?
N21 C2 N3 C4 . . . . -179.79(13) ?
C2 N3 C4 O41 . . . . -179.95(12) ?
C2 N3 C4 C5 . . . . 0.8(2) ?
O41 C4 C5 C6 . . . . -179.04(13) ?
N3 C4 C5 C6 . . . . 0.14(19) ?
C2 N1 C6 N61 . . . . -179.36(12) ?
C2 N1 C6 C5 . . . . 1.1(2) ?
C4 C5 C6 N61 . . . . 179.39(13) ?
C4 C5 C6 N1 . . . . -1.1(2) ?

loop_
_cod_related_entry_id
_cod_related_entry_database
_cod_related_entry_code
1 ChemSpider 2840
